data_4072646
loop_
_publ_author_name
'Buil, Mar\'ia L.'
'Esteruelas, Miguel A.'
'L\'opez, Ana M.'
'Mateo, A. Concepci\'on'
'O\~nate, Enrique'

_publ_section_title
;
 Preparation and X-ray Structures of Alkyl&#x2212;Titanium(IV) Complexes
 Stabilized by Indenyl Ligands with a Pendant Ether or Amine Substituent
 and Their Use in the Catalytic Hydroamination of Alkynes
;
_journal_issue 3
_journal_name_full Organometallics
_journal_page_first 554
_journal_paper_doi 10.1021/om060909b
_journal_volume 26
_journal_year 2007
_chemical_formula_sum 'C15 H22 Cl N Ti'
_chemical_formula_weight 299.69
_chemical_name_systematic
; 
 ? 
;
_space_group_IT_number 19
_symmetry_cell_setting orthorhombic
_symmetry_space_group_name_Hall 'P 2ac 2ab'
_symmetry_space_group_name_H-M 'P 21 21 21'
_atom_sites_solution_hydrogens geom
_atom_sites_solution_primary direct
_atom_sites_solution_secondary difmap
_audit_creation_method SHELXL-97
_cell_angle_alpha 90.00
_cell_angle_beta 90.00
_cell_angle_gamma 90.00
_cell_formula_units_Z 4
_cell_length_a 8.3491(14)
_cell_length_b 8.6636(14)
_cell_length_c 20.133(3)
_cell_measurement_reflns_used 3402
_cell_measurement_temperature 100(2)
_cell_measurement_theta_max 27
_cell_measurement_theta_min 2.5
_cell_volume 1456.3(4)
_computing_cell_refinement 'SAINT+ v. 6.1 (Bruker AXS, 2000)'
_computing_data_collection 'SMART v. 5.625 (Bruker AXS, 2000)'
_computing_data_reduction 'SAINT+ v. 6.1 (Bruker AXS, 2000)'
_computing_molecular_graphics 'XP, SHELXTL v. 6.1 (Bruker, 2000)'
_computing_publication_material 'XCIF, SHELXTL v. 6.1 (Bruker, 2000)'
_computing_structure_refinement 'SHELXL-97 (Sheldrick, 1997)'
_computing_structure_solution 'SHELXS-97 (Sheldrick, 1990)'
_diffrn_ambient_temperature 100(2)
_diffrn_detector_area_resol_mean 8.26
_diffrn_measured_fraction_theta_full 1.000
_diffrn_measured_fraction_theta_max 0.950
_diffrn_measurement_device_type 'Bruker SMART APEX CCD system'
_diffrn_measurement_method '\w rotations with narrow frames'
_diffrn_radiation_monochromator graphite
_diffrn_radiation_source 'fine-focus sealed tube'
_diffrn_radiation_type MoK\a
_diffrn_radiation_wavelength 0.71073
_diffrn_reflns_av_R_equivalents 0.0495
_diffrn_reflns_av_sigmaI/netI 0.0661
_diffrn_reflns_limit_h_max 11
_diffrn_reflns_limit_h_min -11
_diffrn_reflns_limit_k_max 11
_diffrn_reflns_limit_k_min -11
_diffrn_reflns_limit_l_max 26
_diffrn_reflns_limit_l_min -26
_diffrn_reflns_number 17382
_diffrn_reflns_theta_full 27.50
_diffrn_reflns_theta_max 28.98
_diffrn_reflns_theta_min 2.02
_diffrn_standards_number 'no decay'
_exptl_absorpt_coefficient_mu 0.754
_exptl_absorpt_correction_T_max 0.869
_exptl_absorpt_correction_T_min 0.746
_exptl_absorpt_correction_type multi-scan
_exptl_absorpt_process_details
;
 Absorption correction performed with SADABS program. This is based on the
 method of Blessing: Blessing, R. H., Acta Crystallogr., Sect. A 1995, 51, 33.
  
 SADABS: Area-Detector Absorption Correction. Bruker-AXS 
  within SAINT+ package, v. 6.1 (2000).
;
_exptl_crystal_colour red
_exptl_crystal_density_diffrn 1.367
_exptl_crystal_density_method 'not measured'
_exptl_crystal_description needle
_exptl_crystal_F_000 632
_exptl_crystal_size_max 0.46
_exptl_crystal_size_mid 0.14
_exptl_crystal_size_min 0.14
_refine_diff_density_max 0.465
_refine_diff_density_min -0.273
_refine_diff_density_rms 0.055
_refine_ls_abs_structure_details 'Flack H D (1983), Acta Cryst. A39, 876-881'
_refine_ls_abs_structure_Flack 0.00(3)
_refine_ls_extinction_method none
_refine_ls_goodness_of_fit_ref 0.904
_refine_ls_hydrogen_treatment mixed
_refine_ls_matrix_type full
_refine_ls_number_parameters 230
_refine_ls_number_reflns 3620
_refine_ls_number_restraints 0
_refine_ls_restrained_S_all 0.904
_refine_ls_R_factor_all 0.0451
_refine_ls_R_factor_gt 0.0343
_refine_ls_shift/su_max 0.001
_refine_ls_shift/su_mean 0.000
_refine_ls_structure_factor_coef Fsqd
_refine_ls_weighting_details 'calc w=1/[\s^2^(Fo^2^)+(0.0198P)^2^+0.0000P] where P=(Fo^2^+2Fc^2^)/3'
_refine_ls_weighting_scheme calc
_refine_ls_wR_factor_gt 0.0562
_refine_ls_wR_factor_ref 0.0584
_reflns_number_gt 3027
_reflns_number_total 3620
_reflns_threshold_expression >2sigma(I)
_cod_data_source_file om060909bsi20061027_011055.cif
_cod_data_source_block mae142as
_cod_database_code 4072646

loop_
_symmetry_equiv_pos_as_xyz
'x, y, z'
'-x+1/2, -y, z+1/2'
'-x, y+1/2, -z+1/2'
'x+1/2, -y+1/2, -z'

loop_
_atom_site_label
_atom_site_type_symbol
_atom_site_fract_x
_atom_site_fract_y
_atom_site_fract_z
_atom_site_U_iso_or_equiv
_atom_site_adp_type
_atom_site_occupancy
_atom_site_symmetry_multiplicity
_atom_site_calc_flag
Ti Ti 0.80769(5) 0.55171(5) 0.848722(18) 0.01519(10) Uani 1 1 d
Cl Cl 0.82852(7) 0.53990(7) 0.73363(3) 0.02506(14) Uani 1 1 d
N N 0.6769(2) 0.7922(2) 0.82483(8) 0.0170(4) Uani 1 1 d
C1 C 0.6892(3) 0.8896(3) 0.88552(12) 0.0190(5) Uani 1 1 d
H1A H 0.644(3) 0.991(3) 0.8769(11) 0.023 Uiso 1 1 d
H1B H 0.631(3) 0.840(3) 0.9175(11) 0.023 Uiso 1 1 d
C2 C 0.8641(3) 0.9049(3) 0.90638(12) 0.0185(6) Uani 1 1 d
H2A H 0.921(3) 0.962(3) 0.8766(11) 0.022 Uiso 1 1 d
H2B H 0.865(2) 0.955(3) 0.9441(11) 0.022 Uiso 1 1 d
C3 C 0.9385(3) 0.7474(3) 0.91035(11) 0.0157(5) Uani 1 1 d
C4 C 0.9018(3) 0.6347(3) 0.95951(11) 0.0147(5) Uani 1 1 d
C5 C 0.9873(3) 0.4967(2) 0.94410(10) 0.0147(5) Uani 1 1 d
C6 C 1.0758(3) 0.5252(3) 0.88455(11) 0.0189(5) Uani 1 1 d
H6 H 1.142(2) 0.456(3) 0.8659(10) 0.023 Uiso 1 1 d
C7 C 1.0497(3) 0.6797(3) 0.86635(11) 0.0171(5) Uani 1 1 d
H7 H 1.088(3) 0.729(3) 0.8302(11) 0.021 Uiso 1 1 d
C8 C 0.8047(3) 0.6392(3) 1.01708(11) 0.0200(5) Uani 1 1 d
H8 H 0.753(3) 0.724(3) 1.0283(12) 0.024 Uiso 1 1 d
C9 C 0.7953(3) 0.5135(3) 1.05635(11) 0.0233(6) Uani 1 1 d
H9 H 0.734(3) 0.516(3) 1.0937(11) 0.028 Uiso 1 1 d
C10 C 0.8796(3) 0.3763(3) 1.04081(13) 0.0248(6) Uani 1 1 d
H10 H 0.872(3) 0.288(3) 1.0645(12) 0.030 Uiso 1 1 d
C11 C 0.9741(3) 0.3658(3) 0.98608(12) 0.0221(6) Uani 1 1 d
H11 H 1.031(3) 0.280(3) 0.9764(12) 0.027 Uiso 1 1 d
C12 C 0.7516(3) 0.8773(3) 0.76913(13) 0.0231(6) Uani 1 1 d
H12A H 0.724(3) 0.830(3) 0.7268(13) 0.035 Uiso 1 1 d
H12B H 0.716(3) 0.974(3) 0.7687(11) 0.035 Uiso 1 1 d
H12C H 0.864(3) 0.877(3) 0.7749(13) 0.035 Uiso 1 1 d
C13 C 0.5055(3) 0.7741(3) 0.80741(14) 0.0251(6) Uani 1 1 d
H13A H 0.452(3) 0.740(3) 0.8422(14) 0.038 Uiso 1 1 d
H13B H 0.459(3) 0.875(3) 0.7954(12) 0.038 Uiso 1 1 d
H13C H 0.506(3) 0.701(3) 0.7662(13) 0.038 Uiso 1 1 d
C14 C 0.8122(4) 0.3041(3) 0.84196(14) 0.0285(6) Uani 1 1 d
H14A H 0.804(4) 0.251(3) 0.8853(13) 0.043 Uiso 1 1 d
H14B H 0.724(3) 0.278(3) 0.8142(13) 0.043 Uiso 1 1 d
H14C H 0.907(3) 0.263(3) 0.8190(13) 0.043 Uiso 1 1 d
C15 C 0.5950(3) 0.5042(3) 0.90304(13) 0.0221(6) Uani 1 1 d
H15A H 0.542(3) 0.587(3) 0.9244(12) 0.033 Uiso 1 1 d
H15B H 0.515(3) 0.462(3) 0.8721(11) 0.033 Uiso 1 1 d
H15C H 0.616(3) 0.425(3) 0.9338(12) 0.033 Uiso 1 1 d

loop_
_atom_site_aniso_label
_atom_site_aniso_U_11
_atom_site_aniso_U_22
_atom_site_aniso_U_33
_atom_site_aniso_U_23
_atom_site_aniso_U_13
_atom_site_aniso_U_12
Ti 0.0177(2) 0.01362(19) 0.01429(18) -0.00031(18) -0.00192(18) -0.0002(2)
Cl 0.0278(3) 0.0288(3) 0.0185(3) -0.0042(3) -0.0006(2) 0.0004(3)
N 0.0157(10) 0.0172(10) 0.0183(9) 0.0025(7) -0.0008(9) 0.0015(9)
C1 0.0208(12) 0.0158(12) 0.0204(12) -0.0005(10) 0.0018(11) 0.0029(12)
C2 0.0241(14) 0.0134(13) 0.0179(13) -0.0017(9) -0.0011(10) -0.0022(10)
C3 0.0159(12) 0.0180(13) 0.0134(11) 0.0006(10) -0.0044(9) -0.0027(10)
C4 0.0156(12) 0.0156(12) 0.0127(11) 0.0008(10) -0.0037(9) 0.0003(10)
C5 0.0162(11) 0.0152(13) 0.0128(11) -0.0004(9) -0.0039(9) 0.0007(9)
C6 0.0166(12) 0.0252(15) 0.0149(11) -0.0028(11) 0.0019(9) 0.0034(11)
C7 0.0162(12) 0.0215(13) 0.0137(12) 0.0018(10) -0.0012(9) -0.0036(10)
C8 0.0195(12) 0.0243(13) 0.0161(11) -0.0026(10) -0.0012(11) 0.0021(13)
C9 0.0205(12) 0.0332(15) 0.0163(11) 0.0042(10) 0.0018(10) 0.0006(12)
C10 0.0283(14) 0.0251(14) 0.0210(13) 0.0096(12) -0.0048(11) -0.0034(12)
C11 0.0245(14) 0.0180(14) 0.0239(13) -0.0009(11) -0.0049(11) 0.0035(11)
C12 0.0274(14) 0.0186(13) 0.0235(13) 0.0064(12) -0.0005(11) 0.0018(11)
C13 0.0169(13) 0.0290(16) 0.0294(15) 0.0017(12) -0.0030(11) 0.0025(12)
C14 0.0368(16) 0.0159(12) 0.0327(15) -0.0034(11) -0.0060(16) -0.0010(13)
C15 0.0209(13) 0.0225(15) 0.0230(14) 0.0057(11) -0.0022(10) -0.0026(11)

loop_
_atom_type_symbol
_atom_type_description
_atom_type_scat_dispersion_real
_atom_type_scat_dispersion_imag
_atom_type_scat_source
C C 0.0033 0.0016 'International Tables Vol C Tables 4.2.6.8 and 6.1.1.4'
H H 0.0000 0.0000 'International Tables Vol C Tables 4.2.6.8 and 6.1.1.4'
N N 0.0061 0.0033 'International Tables Vol C Tables 4.2.6.8 and 6.1.1.4'
Cl Cl 0.1484 0.1585 'International Tables Vol C Tables 4.2.6.8 and 6.1.1.4'
Ti Ti 0.2776 0.4457 'International Tables Vol C Tables 4.2.6.8 and 6.1.1.4'

loop_
_geom_angle_atom_site_label_1
_geom_angle_atom_site_label_2
_geom_angle_atom_site_label_3
_geom_angle
C15 Ti C14 81.62(12)
C15 Ti Cl 124.50(7)
C14 Ti Cl 83.78(8)
C15 Ti C7 137.52(9)
C14 Ti C7 117.96(11)
Cl Ti C7 96.19(6)
C15 Ti C6 127.99(9)
C14 Ti C6 84.58(11)
Cl Ti C6 103.24(6)
C7 Ti C6 34.81(8)
C15 Ti C3 104.73(9)
C14 Ti C3 137.69(10)
Cl Ti C3 121.27(6)
C7 Ti C3 34.93(8)
C6 Ti C3 58.18(8)
C15 Ti N 83.74(9)
C14 Ti N 149.46(10)
Cl Ti N 82.68(5)
C7 Ti N 90.68(8)
C6 Ti N 125.19(8)
C3 Ti N 72.14(7)
C15 Ti C4 81.81(9)
C14 Ti C4 109.98(9)
Cl Ti C4 152.63(6)
C7 Ti C4 56.56(8)
C6 Ti C4 56.75(8)
C3 Ti C4 34.14(7)
N Ti C4 94.19(7)
C15 Ti C5 93.99(9)
C14 Ti C5 81.18(9)
Cl Ti C5 135.80(5)
C7 Ti C5 56.65(8)
C6 Ti C5 34.21(7)
C3 Ti C5 56.88(7)
N Ti C5 126.61(7)
C4 Ti C5 33.47(7)
C12 N C13 106.27(19)
C12 N C1 108.06(19)
C13 N C1 108.7(2)
C12 N Ti 113.13(15)
C13 N Ti 113.28(15)
C1 N Ti 107.24(13)
N C1 C2 110.0(2)
N C1 H1A 109.8(13)
C2 C1 H1A 110.0(14)
N C1 H1B 106.1(15)
C2 C1 H1B 110.7(14)
H1A C1 H1B 110(2)
C3 C2 C1 109.4(2)
C3 C2 H2A 108.4(14)
C1 C2 H2A 111.5(14)
C3 C2 H2B 113.4(16)
C1 C2 H2B 107.2(14)
H2A C2 H2B 107(2)
C7 C3 C4 107.0(2)
C7 C3 C2 128.1(2)
C4 C3 C2 124.9(2)
C7 C3 Ti 71.14(13)
C4 C3 Ti 76.93(13)
C2 C3 Ti 115.60(15)
C8 C4 C3 132.3(2)
C8 C4 C5 119.2(2)
C3 C4 C5 108.42(19)
C8 C4 Ti 124.43(16)
C3 C4 Ti 68.94(12)
C5 C4 Ti 73.69(12)
C11 C5 C4 120.1(2)
C11 C5 C6 132.7(2)
C4 C5 C6 107.22(19)
C11 C5 Ti 124.58(15)
C4 C5 Ti 72.84(12)
C6 C5 Ti 68.29(12)
C7 C6 C5 107.7(2)
C7 C6 Ti 71.40(13)
C5 C6 Ti 77.50(13)
C7 C6 H6 128.6(15)
C5 C6 H6 123.5(15)
Ti C6 H6 121.3(14)
C6 C7 C3 109.5(2)
C6 C7 Ti 73.79(14)
C3 C7 Ti 73.92(13)
C6 C7 H7 127.4(15)
C3 C7 H7 122.8(15)
Ti C7 H7 114.1(15)
C9 C8 C4 119.4(2)
C9 C8 H8 119.6(16)
C4 C8 H8 121.0(16)
C8 C9 C10 121.3(2)
C8 C9 H9 120.1(16)
C10 C9 H9 118.6(16)
C11 C10 C9 121.6(2)
C11 C10 H10 114.4(16)
C9 C10 H10 123.9(16)
C10 C11 C5 118.4(2)
C10 C11 H11 122.5(15)
C5 C11 H11 119.1(15)
N C12 H12A 110.6(15)
N C12 H12B 109.7(16)
H12A C12 H12B 108(2)
N C12 H12C 108.9(16)
H12A C12 H12C 110(2)
H12B C12 H12C 110(2)
N C13 H13A 109.7(18)
N C13 H13B 110.0(15)
H13A C13 H13B 107(2)
N C13 H13C 104.2(16)
H13A C13 H13C 115(2)
H13B C13 H13C 110(2)
Ti C14 H14A 114.1(15)
Ti C14 H14B 105.0(17)
H14A C14 H14B 111(2)
Ti C14 H14C 113.8(16)
H14A C14 H14C 108(2)
H14B C14 H14C 105(2)
Ti C15 H15A 118.5(15)
Ti C15 H15B 108.1(13)
H15A C15 H15B 105(2)
Ti C15 H15C 109.1(14)
H15A C15 H15C 110(2)
H15B C15 H15C 106(2)

loop_
_geom_bond_atom_site_label_1
_geom_bond_atom_site_label_2
_geom_bond_distance
Ti C15 2.126(3)
Ti C14 2.150(2)
Ti Cl 2.3260(7)
Ti C7 2.332(2)
Ti C6 2.363(2)
Ti C3 2.368(2)
Ti N 2.4006(19)
Ti C4 2.472(2)
Ti C5 2.483(2)
N C12 1.480(3)
N C13 1.482(3)
N C1 1.489(3)
C1 C2 1.525(4)
C1 H1A 0.97(2)
C1 H1B 0.91(2)
C2 C3 1.502(3)
C2 H2A 0.91(2)
C2 H2B 0.87(2)
C3 C7 1.411(3)
C3 C4 1.424(3)
C4 C8 1.415(3)
C4 C5 1.427(3)
C5 C11 1.418(3)
C5 C6 1.430(3)
C6 C7 1.405(3)
C6 H6 0.90(2)
C7 H7 0.90(2)
C8 C9 1.348(3)
C8 H8 0.88(2)
C9 C10 1.416(3)
C9 H9 0.91(2)
C10 C11 1.359(3)
C10 H10 0.90(2)
C11 H11 0.90(2)
C12 H12A 0.97(3)
C12 H12B 0.89(3)
C12 H12C 0.94(2)
C13 H13A 0.88(3)
C13 H13B 0.99(2)
C13 H13C 1.05(3)
C14 H14A 0.99(3)
C14 H14B 0.95(3)
C14 H14C 0.98(3)
C15 H15A 0.95(3)
C15 H15B 0.98(2)
C15 H15C 0.94(3)
